data_1576567
loop_
_publ_author_name
'Liu, Tong-Tong'
'Li, Xiao-Wen'
'Cui, Yun-Shu'
'Deng, Zi-Hao'
'Liu, Feng'
'Zhai, Dan-Dan'
'Shi, Zhang-Jie'

_publ_section_title
;
 Modulating halide leaving-group trends through recognition by bisboranes.
;
_journal_issue 14
_journal_name_full 'Chemical science'
_journal_page_first 6949
_journal_page_last 6955
_journal_paper_doi 10.1039/d5sc10013e
_journal_volume 17
_journal_year 2026
_chemical_formula_moiety 'C47 H24 B2 F24 O'
_chemical_formula_sum 'C47 H24 B2 F24 O'
_chemical_formula_weight 1082.28
_space_group_crystal_system orthorhombic
_space_group_IT_number 61
_space_group_name_Hall '-P 2ac 2ab'
_space_group_name_H-M_alt 'P b c a'
_atom_sites_solution_hydrogens geom
_audit_block_doi 10.5517/ccdc.csd.cc2hzrw4
_audit_creation_date 2024-01-04
_audit_creation_method
;
Olex2 1.5
(compiled 2023.03.06 svn.rbb2c1857 for OlexSys, GUI svn.r6748)
;
_audit_update_record
;
2024-01-04 deposited with the CCDC.	2026-02-06 downloaded from the CCDC.
;
_cell_angle_alpha 90
_cell_angle_beta 90
_cell_angle_gamma 90
_cell_formula_units_Z 8
_cell_length_a 24.611(3)
_cell_length_b 15.358(2)
_cell_length_c 28.047(6)
_cell_measurement_reflns_used 9804
_cell_measurement_temperature 152.91
_cell_measurement_theta_max 66.75
_cell_measurement_theta_min 3.16
_cell_volume 10601(3)
_computing_cell_refinement 'SAINT V8.38A (Bruker, 2018)'
_computing_data_reduction 'SAINT V8.38A (Bruker, 2018)'
_computing_molecular_graphics 'Olex2 1.5 (Dolomanov et al., 2009)'
_computing_publication_material 'Olex2 1.5 (Dolomanov et al., 2009)'
_computing_structure_refinement 'SHELXL 2018/3 (Sheldrick, 2015)'
_computing_structure_solution 'SHELXT 2014/5 (Sheldrick, 2014)'
_diffrn_ambient_temperature 152.91
_diffrn_measured_fraction_theta_full 0.995
_diffrn_measured_fraction_theta_max 0.995
_diffrn_measurement_device_type 'Bruker APEX-II CCD'
_diffrn_measurement_method '\f and \w scans'
_diffrn_radiation_type CuK\a
_diffrn_radiation_wavelength 1.54184
_diffrn_reflns_av_R_equivalents 0.0512
_diffrn_reflns_av_unetI/netI 0.0154
_diffrn_reflns_Laue_measured_fraction_full 0.995
_diffrn_reflns_Laue_measured_fraction_max 0.995
_diffrn_reflns_limit_h_max 29
_diffrn_reflns_limit_h_min -27
_diffrn_reflns_limit_k_max 18
_diffrn_reflns_limit_k_min -18
_diffrn_reflns_limit_l_max 33
_diffrn_reflns_limit_l_min -33
_diffrn_reflns_number 158376
_diffrn_reflns_point_group_measured_fraction_full 0.995
_diffrn_reflns_point_group_measured_fraction_max 0.995
_diffrn_reflns_theta_full 66.692
_diffrn_reflns_theta_max 66.692
_diffrn_reflns_theta_min 3.151
_diffrn_source_current 1.1
_diffrn_source_power 0.05500000000000001
_diffrn_source_voltage 50.0
_diffrn_standards_number 0
_exptl_absorpt_coefficient_mu 1.251
_exptl_absorpt_correction_T_max 0.7528
_exptl_absorpt_correction_T_min 0.6517
_exptl_absorpt_correction_type none
_exptl_absorpt_process_details
;
SADABS-2016/2 (Bruker,2016/2) was used for absorption correction.
wR2(int) was 0.1244 before and 0.0605 after correction.
The Ratio of minimum to maximum transmission is 0.8657.
The \l/2 correction factor is Not present.
;
_exptl_crystal_colour 'clear bluish blue'
_exptl_crystal_colour_lustre clear
_exptl_crystal_colour_modifier bluish
_exptl_crystal_colour_primary blue
_exptl_crystal_density_diffrn 1.356
_exptl_crystal_description block
_exptl_crystal_F_000 4320
_exptl_crystal_size_max 0.1
_exptl_crystal_size_mid 0.1
_exptl_crystal_size_min 0.1
_refine_diff_density_max 0.526
_refine_diff_density_min -0.379
_refine_diff_density_rms 0.043
_refine_ls_extinction_method none
_refine_ls_goodness_of_fit_ref 1.212
_refine_ls_hydrogen_treatment constr
_refine_ls_matrix_type full
_refine_ls_number_parameters 806
_refine_ls_number_reflns 9337
_refine_ls_number_restraints 204
_refine_ls_restrained_S_all 1.337
_refine_ls_R_factor_all 0.0621
_refine_ls_R_factor_gt 0.0569
_refine_ls_shift/su_max 0.000
_refine_ls_shift/su_mean 0.000
_refine_ls_structure_factor_coef Fsqd
_refine_ls_weighting_details 'w=1/[\s^2^(Fo^2^)+(0.0839P)^2^+3.8644P] where P=(Fo^2^+2Fc^2^)/3'
_refine_ls_weighting_scheme calc
_refine_ls_wR_factor_gt 0.1649
_refine_ls_wR_factor_ref 0.1704
_reflns_Friedel_coverage 0.000
_reflns_number_gt 8278
_reflns_number_total 9337
_reflns_threshold_expression 'I > 2\s(I)'
_cod_data_source_file d5sc10013e2.cif
_cod_data_source_block cu_ltt_2_168_1_0m_a
_cod_depositor_comments 'Adding full bibliography for 1576567--1576573.cif.'
_cod_database_code 1576567
_shelx_shelxl_version_number 2018/3
_shelx_space_group_comment
;
The symmetry employed for this shelxl refinement is uniquely defined
by the following loop, which should always be used as a source of
symmetry information in preference to the above space-group names.
They are only intended as comments.
;
_shelx_estimated_absorpt_t_max 0.885
_shelx_estimated_absorpt_t_min 0.885
_olex2_refinement_description
;
1. Fixed Uiso
 At 1.2 times of:
  All C(H) groups
 At 1.5 times of:
  All C(H,H,H) groups
2. Restrained distances
 C01F-F01O \\sim C01F-F1
 with sigma of 0.02
 C01F-F01P \\sim C01F-F2
 with sigma of 0.02
 C01F-F022 \\sim C01F-F0
 with sigma of 0.02
 F01E-C01W \\sim F01F-C01W
 with sigma of 0.02
 F01K-C01W \\sim F3-C01W
 with sigma of 0.02
 C01W-F021 \\sim C01W-F4
 with sigma of 0.02
 F005-C01M \\sim F11-C01M
 with sigma of 0.02
 F00F-C01M \\sim F00G-C01M
 with sigma of 0.02
 F00N-C01M \\sim F00O-C01M
 with sigma of 0.02
 F008-C01S \\sim F12-C01S
 with sigma of 0.02
 F01J-C01S \\sim F13-C01S
 with sigma of 0.02
 F01N-C01S \\sim F14-C01S
 with sigma of 0.02
3. Rigid body (RIGU) restrains
 C01F, F01O, F01P, F022, C00K
 with sigma for 1-2 distances of 0.001 and sigma for 1-3 distances of 0.002
 C01F, F1, F2, F0
 with sigma for 1-2 distances of 0.001 and sigma for 1-3 distances of 0.002
 C01W, F01F, F3, F4
 with sigma for 1-2 distances of 0.001 and sigma for 1-3 distances of 0.002
 F01E, F01K, C01W, F021
 with sigma for 1-2 distances of 0.001 and sigma for 1-3 distances of 0.002
 C016
 with sigma for 1-2 distances of 0.001 and sigma for 1-3 distances of 0.002
 F01E, F01O, F01P, F01K, F022, F021, C016
 with sigma for 1-2 distances of 0.001 and sigma for 1-3 distances of 0.002
 F005, F00F, F00N, C01M
 with sigma for 1-2 distances of 0.001 and sigma for 1-3 distances of 0.002
 C01M, F11, F00G, F00O
 with sigma for 1-2 distances of 0.001 and sigma for 1-3 distances of 0.002
 C01S, F12, F13, F14
 with sigma for 1-2 distances of 0.001 and sigma for 1-3 distances of 0.002
 F008, F01J, F01N, C01S
 with sigma for 1-2 distances of 0.001 and sigma for 1-3 distances of 0.002
 C1, F6, F7, F8
 with sigma for 1-2 distances of 0.001 and sigma for 1-3 distances of 0.002
 C1, F5, F24, F40
 with sigma for 1-2 distances of 0.001 and sigma for 1-3 distances of 0.002
4. Others
 Fixed Sof: F005(0.8) F008(0.5) F00F(0.8) F00N(0.8) F01E(0.5) F01J(0.5)
 F01K(0.5) F01N(0.5) F01O(0.5) F01P(0.5) F021(0.5) F022(0.5) F1(0.5) F2(0.5)
 F0(0.5) F01F(0.5) F3(0.5) F4(0.5) F11(0.2) F00G(0.2) F00O(0.2) F12(0.5)
 F13(0.5) F14(0.5) F5(0.5) F24(0.5) F40(0.5) F6(0.5) F7(0.5) F8(0.5)
5.a Aromatic/amide H refined with riding coordinates:
 C00I(H00I), C00L(H00L), C00P(H00P), C00Q(H00Q), C00R(H00R), C00S(H00S),
 C00U(H00U), C00V(H00V), C00W(H00W), C00X(H00X), C00Z(H00Z), C012(H012),
 C013(H013), C017(H017), C019(H019), C01B(H01B), C01G(H01G), C01H(H01H)
5.b Idealised Me refined as rotating group:
 C01X(H01A,H01C,H01D), C01Z(H01E,H01F,H01I)
;
_smtbx_masks_void_probe_radius 1.2
_smtbx_masks_void_truncation_radius 1.2
_olex2_submission_special_instructions 'No special instructions were received'

loop_
_space_group_symop_operation_xyz
'x, y, z'
'-x+1/2, -y, z+1/2'
'-x, y+1/2, -z+1/2'
'x+1/2, -y+1/2, -z'
'-x, -y, -z'
'x-1/2, y, -z-1/2'
'x, -y-1/2, z-1/2'
'-x-1/2, y-1/2, z'

loop_
_atom_site_label
_atom_site_type_symbol
_atom_site_fract_x
_atom_site_fract_y
_atom_site_fract_z
_atom_site_U_iso_or_equiv
_atom_site_adp_type
_atom_site_occupancy
_atom_site_site_symmetry_order
_atom_site_calc_flag
_atom_site_refinement_flags_posn
_atom_site_refinement_flags_adp
_atom_site_refinement_flags_occupancy
_atom_site_disorder_assembly
_atom_site_disorder_group
O001 O 0.52423(5) 0.32120(9) 0.33698(4) 0.0369(5) Uani 1 1 d . . . . .
F002 F 0.75028(7) 0.54078(15) 0.33429(6) 0.0869(7) Uani 1 1 d . . . . .
F003 F 0.64692(9) 0.14691(10) 0.15151(6) 0.0836(7) Uani 1 1 d . . . . .
F004 F 0.62200(9) 0.21829(12) 0.09028(6) 0.0869(7) Uani 1 1 d . . . . .
F005 F 0.73620(11) 0.57583(15) 0.18880(8) 0.0666(7) Uani 0.8 1 d D . P A 1
F006 F 0.70659(8) 0.19987(12) 0.10503(7) 0.0902(7) Uani 1 1 d . . . . .
F007 F 0.73009(7) 0.47153(13) 0.39670(7) 0.0893(7) Uani 1 1 d . . . . .
F008 F 0.5550(4) 0.0331(8) 0.2940(4) 0.112(4) Uani 0.5 1 d D . P B 1
F009 F 0.72508(9) 0.61109(15) 0.39482(9) 0.1101(9) Uani 1 1 d . . . . .
C00A C 0.59151(8) 0.46461(12) 0.30035(7) 0.0373(6) Uani 1 1 d . . . . .
C00B C 0.62888(7) 0.24116(12) 0.36229(7) 0.0350(6) Uani 1 1 d . . . . .
C00C C 0.50283(7) 0.28795(12) 0.37863(7) 0.0348(6) Uani 1 1 d . . . . .
F00D F 0.80697(8) 0.2773(2) 0.46321(8) 0.1266(11) Uani 1 1 d . . . . .
C00E C 0.64034(8) 0.32864(13) 0.44648(7) 0.0372(6) Uani 1 1 d . . . . .
F00F F 0.71968(11) 0.55445(15) 0.11617(8) 0.0825(7) Uani 0.8 1 d D . P A 1
C00G C 0.54043(8) 0.28180(12) 0.41623(7) 0.0363(6) Uani 1 1 d . . . . .
C00H C 0.52146(8) 0.35354(12) 0.25530(7) 0.0372(6) Uani 1 1 d . . . . .
C00I C 0.67920(8) 0.26714(13) 0.34415(7) 0.0367(6) Uani 1 1 d . . . . .
H00I H 0.699520 0.310305 0.360605 0.044 Uiso 1 1 calc R U . . .
C00J C 0.61961(8) 0.38884(13) 0.21619(7) 0.0381(6) Uani 1 1 d . . . . .
C00K C 0.70018(8) 0.23120(13) 0.30256(7) 0.0407(6) Uani 1 1 d . . . . .
C00L C 0.62278(9) 0.40331(14) 0.47045(7) 0.0416(6) Uani 1 1 d . . . . .
H00L H 0.587199 0.424943 0.464798 0.050 Uiso 1 1 calc R U . . .
C00M C 0.44858(8) 0.26392(13) 0.38253(7) 0.0393(6) Uani 1 1 d . . . . .
F00N F 0.78348(12) 0.4829(2) 0.14798(19) 0.1128(15) Uani 0.8 1 d D . P A 1
C00O C 0.44114(8) 0.28882(13) 0.29454(7) 0.0396(6) Uani 1 1 d . . . . .
C00P C 0.51966(9) 0.25974(14) 0.46137(7) 0.0430(6) Uani 1 1 d . . . . .
H00P H 0.543281 0.258376 0.488150 0.052 Uiso 1 1 calc R U . . .
C00Q C 0.55100(9) 0.51188(13) 0.32422(7) 0.0422(6) Uani 1 1 d . . . . .
H00Q H 0.514191 0.505212 0.314682 0.051 Uiso 1 1 calc R U . . .
C00R C 0.65800(8) 0.45311(13) 0.20499(7) 0.0403(6) Uani 1 1 d . . . . .
H00R H 0.658002 0.506225 0.222350 0.048 Uiso 1 1 calc R U . . .
C00S C 0.46498(9) 0.23990(16) 0.46721(8) 0.0500(7) Uani 1 1 d . . . . .
H00S H 0.451195 0.226193 0.497949 0.060 Uiso 1 1 calc R U . . .
C00T C 0.49375(8) 0.32091(12) 0.29560(7) 0.0343(6) Uani 1 1 d . . . . .
C00U C 0.60100(8) 0.17618(13) 0.33724(7) 0.0398(6) Uani 1 1 d . . . . .
H00U H 0.566938 0.156351 0.348903 0.048 Uiso 1 1 calc R U . . .
C00V C 0.69267(8) 0.29773(15) 0.45685(7) 0.0432(6) Uani 1 1 d . . . . .
H00V H 0.705709 0.246971 0.441235 0.052 Uiso 1 1 calc R U . . .
C00W C 0.64507(9) 0.47672(13) 0.31612(7) 0.0408(6) Uani 1 1 d . . . . .
H00W H 0.673714 0.446303 0.300692 0.049 Uiso 1 1 calc R U . . .
C00X C 0.62064(9) 0.31153(14) 0.18907(7) 0.0424(6) Uani 1 1 d . . . . .
H00X H 0.594764 0.267050 0.195281 0.051 Uiso 1 1 calc R U . . .
C00Y C 0.69598(9) 0.44076(14) 0.16909(7) 0.0452(6) Uani 1 1 d . . . . .
C00Z C 0.43072(9) 0.24018(15) 0.42821(8) 0.0484(7) Uani 1 1 d . . . . .
H00Z H 0.393823 0.223734 0.432462 0.058 Uiso 1 1 calc R U . . .
C010 C 0.62197(9) 0.14004(14) 0.29576(8) 0.0443(6) Uani 1 1 d . . . . .
C011 C 0.41110(8) 0.25994(15) 0.33927(8) 0.0446(6) Uani 1 1 d . . . . .
C012 C 0.67179(9) 0.16751(13) 0.27793(7) 0.0434(6) Uani 1 1 d . . . . .
H012 H 0.686095 0.143150 0.249440 0.052 Uiso 1 1 calc R U . . .
C013 C 0.49405(9) 0.34690(14) 0.21137(8) 0.0457(6) Uani 1 1 d . . . . .
H013 H 0.511653 0.365737 0.183048 0.055 Uiso 1 1 calc R U . . .
C014 C 0.65724(9) 0.53241(14) 0.35394(8) 0.0462(6) Uani 1 1 d . . . . .
C015 C 0.65905(10) 0.29972(14) 0.15342(8) 0.0474(7) Uani 1 1 d . . . . .
C016 C 0.65663(10) 0.44659(14) 0.50253(7) 0.0476(7) Uani 1 1 d . . . . .
C017 C 0.61659(11) 0.57883(14) 0.37665(8) 0.0507(7) Uani 1 1 d . . . . .
H017 H 0.624975 0.617240 0.402160 0.061 Uiso 1 1 calc R U . . .
C019 C 0.41597(9) 0.28591(15) 0.24969(8) 0.0499(7) Uani 1 1 d . . . . .
H019 H 0.379892 0.264290 0.247459 0.060 Uiso 1 1 calc R U . . .
C01A C 0.56336(10) 0.56823(14) 0.36146(8) 0.0494(7) Uani 1 1 d . . . . .
C01B C 0.69717(10) 0.36387(15) 0.14317(8) 0.0502(7) Uani 1 1 d . . . . .
H01B H 0.723524 0.355196 0.118883 0.060 Uiso 1 1 calc R U . . .
C01C C 0.71506(11) 0.53961(17) 0.37043(9) 0.0574(7) Uani 1 1 d . . . . .
C01D C 0.72580(10) 0.34028(17) 0.48966(8) 0.0517(7) Uani 1 1 d . . . . .
F01E F 0.5294(4) 0.6977(4) 0.3949(4) 0.137(4) Uani 0.5 1 d D . P C 1
C01F C 0.75424(9) 0.26096(16) 0.28425(8) 0.0507(6) Uani 1 1 d D . . . .
C01G C 0.70808(10) 0.41528(17) 0.51208(8) 0.0540(7) Uani 1 1 d . . . . .
H01G H 0.731100 0.445001 0.533856 0.065 Uiso 1 1 calc R U . . .
C01H C 0.44180(10) 0.31335(16) 0.20872(8) 0.0529(7) Uani 1 1 d . . . . .
H01H H 0.423883 0.309292 0.178800 0.063 Uiso 1 1 calc R U . . .
F01I F 0.77783(11) 0.2342(2) 0.52754(11) 0.1528(14) Uani 1 1 d . . . . .
F01J F 0.5586(3) 0.1165(5) 0.2335(2) 0.098(2) Uani 0.5 1 d D . P B 1
F01K F 0.5118(3) 0.5836(7) 0.4316(2) 0.0967(19) Uani 0.5 1 d D . P C 1
C01M C 0.73642(11) 0.51113(17) 0.15825(9) 0.0581(7) Uani 1 1 d D . . . .
F01N F 0.6175(4) 0.0213(5) 0.2447(3) 0.107(2) Uani 0.5 1 d D . P B 1
F01O F 0.7888(2) 0.2776(6) 0.31944(16) 0.101(2) Uani 0.5 1 d D . P D 1
F01P F 0.7526(2) 0.3310(5) 0.2612(3) 0.118(3) Uani 0.5 1 d D . P D 1
F01Q F 0.81142(11) 0.3553(2) 0.52484(13) 0.1719(16) Uani 1 1 d . . . . .
B01R B 0.57729(9) 0.40092(14) 0.25804(8) 0.0370(6) Uani 1 1 d . . . . .
C01S C 0.58997(13) 0.07303(18) 0.26876(9) 0.0671(7) Uani 1 1 d D . . . .
C01T C 0.65855(11) 0.21680(17) 0.12491(9) 0.0594(7) Uani 1 1 d . . . . .
B01V B 0.60300(9) 0.28511(14) 0.40800(8) 0.0354(6) Uani 1 1 d . . . . .
C01W C 0.51903(13) 0.61668(18) 0.38689(10) 0.0653(7) Uani 1 1 d D . . . .
C01X C 0.36184(10) 0.3204(2) 0.34716(10) 0.0705(9) Uani 1 1 d . . . . .
H01A H 0.342512 0.302624 0.376123 0.106 Uiso 1 1 calc R U . . .
H01C H 0.337293 0.316270 0.319741 0.106 Uiso 1 1 calc R U . . .
H01D H 0.374431 0.380562 0.350632 0.106 Uiso 1 1 calc R U . . .
C01Y C 0.78064(12) 0.3031(2) 0.50050(10) 0.0747(9) Uani 1 1 d . . . . .
C01Z C 0.39199(12) 0.16524(19) 0.33301(11) 0.0697(9) Uani 1 1 d . . . . .
H01E H 0.423491 0.127726 0.327096 0.105 Uiso 1 1 calc R U . . .
H01F H 0.366950 0.161682 0.305919 0.105 Uiso 1 1 calc R U . . .
H01I H 0.373372 0.145999 0.362046 0.105 Uiso 1 1 calc R U . . .
F021 F 0.46929(19) 0.6005(6) 0.3713(2) 0.124(2) Uani 0.5 1 d D . P C 1
F022 F 0.7795(2) 0.2023(4) 0.2599(3) 0.112(2) Uani 0.5 1 d D . P D 1
F1 F 0.7618(3) 0.3452(4) 0.2884(3) 0.120(3) Uani 0.5 1 d D . P D 2
F2 F 0.7587(2) 0.2542(6) 0.23711(14) 0.1102(18) Uani 0.5 1 d D . P D 2
F0 F 0.7943(2) 0.2236(7) 0.3023(4) 0.157(4) Uani 0.5 1 d D . P D 2
F01F F 0.5377(4) 0.6853(6) 0.4103(3) 0.133(3) Uani 0.5 1 d D . P C 2
F3 F 0.4937(4) 0.5749(6) 0.4156(4) 0.162(5) Uani 0.5 1 d D . P C 2
F4 F 0.4876(2) 0.6559(4) 0.35535(17) 0.1002(16) Uani 0.5 1 d D . P C 2
F11 F 0.7252(5) 0.5830(6) 0.1609(6) 0.093(3) Uani 0.2 1 d D . P A 2
F00G F 0.7674(5) 0.4965(10) 0.1232(4) 0.084(3) Uani 0.2 1 d D . P A 2
F00O F 0.7806(3) 0.4985(6) 0.1962(3) 0.080(2) Uani 0.2 1 d D . P A 2
F12 F 0.5828(5) 0.0902(7) 0.2247(2) 0.139(4) Uani 0.5 1 d D . P B 2
F13 F 0.5434(3) 0.0505(7) 0.2897(4) 0.0750(17) Uani 0.5 1 d D . P B 2
F14 F 0.6188(4) -0.0037(5) 0.2674(4) 0.133(3) Uani 0.5 1 d D . P B 2
C1 C 0.63678(13) 0.52743(17) 0.52670(9) 0.0639(7) Uani 1 1 d . . . . .
F5 F 0.6686(4) 0.5600(6) 0.5578(3) 0.131(3) Uani 0.5 1 d . . P E 2
F24 F 0.6316(2) 0.5952(4) 0.4954(2) 0.0857(15) Uani 0.5 1 d . . P E 2
F40 F 0.5862(3) 0.5244(4) 0.5419(4) 0.142(3) Uani 0.5 1 d . . P E 2
F6 F 0.6159(2) 0.5064(3) 0.56915(16) 0.0869(13) Uani 0.5 1 d . . P E 1
F7 F 0.6015(4) 0.5679(5) 0.5042(3) 0.152(4) Uani 0.5 1 d . . P E 1
F8 F 0.6773(3) 0.5782(6) 0.5414(3) 0.107(2) Uani 0.5 1 d . . P E 1

loop_
_atom_site_aniso_label
_atom_site_aniso_U_11
_atom_site_aniso_U_22
_atom_site_aniso_U_33
_atom_site_aniso_U_23
_atom_site_aniso_U_13
_atom_site_aniso_U_12
O001 0.0299(8) 0.0473(8) 0.0335(8) 0.0050(5) -0.0010(5) -0.0054(5)
F002 0.0575(10) 0.1272(16) 0.0758(11) 0.0170(10) -0.0004(8) -0.0314(10)
F003 0.1223(15) 0.0431(9) 0.0854(12) -0.0085(7) 0.0212(10) 0.0064(8)
F004 0.1151(15) 0.0689(11) 0.0768(12) -0.0222(9) -0.0175(10) 0.0026(10)
F005 0.0671(14) 0.0659(12) 0.0668(13) -0.0135(10) 0.0198(11) -0.0231(10)
F006 0.0884(13) 0.0776(12) 0.1046(14) -0.0387(10) 0.0364(10) 0.0033(9)
F007 0.0647(10) 0.0997(14) 0.1034(14) 0.0504(11) -0.0266(9) -0.0236(9)
F008 0.156(7) 0.084(5) 0.096(5) -0.025(3) 0.046(5) -0.071(5)
F009 0.0908(14) 0.0999(15) 0.1395(19) -0.0516(14) -0.0375(13) -0.0163(11)
C00A 0.0431(11) 0.0348(10) 0.0341(10) 0.0055(7) 0.0038(8) -0.0013(8)
C00B 0.0330(10) 0.0356(10) 0.0365(10) 0.0039(7) -0.0011(7) 0.0020(7)
C00C 0.0324(10) 0.0354(10) 0.0366(10) 0.0004(7) 0.0049(7) -0.0013(7)
F00D 0.0542(11) 0.237(3) 0.0883(14) -0.0236(16) -0.0149(9) 0.0482(14)
C00E 0.0375(10) 0.0411(11) 0.0330(10) 0.0034(8) -0.0006(8) -0.0011(8)
F00F 0.1074(18) 0.0743(14) 0.0657(12) 0.0184(10) 0.0129(11) -0.0212(12)
C00G 0.0352(10) 0.0371(10) 0.0367(10) 0.0008(8) 0.0032(8) -0.0011(7)
C00H 0.0396(11) 0.0350(10) 0.0369(10) -0.0015(7) -0.0013(8) 0.0065(8)
C00I 0.0326(10) 0.0395(11) 0.0380(10) 0.0034(8) -0.0019(7) 0.0021(8)
C00J 0.0435(11) 0.0359(10) 0.0348(10) 0.0048(8) 0.0021(8) 0.0040(8)
C00K 0.0363(10) 0.0435(11) 0.0423(11) 0.0043(8) 0.0036(8) 0.0070(8)
C00L 0.0440(11) 0.0441(11) 0.0366(10) 0.0038(8) -0.0001(8) 0.0001(8)
C00M 0.0320(10) 0.0386(11) 0.0472(12) -0.0021(8) 0.0053(8) -0.0016(8)
F00N 0.0519(15) 0.0625(15) 0.224(4) 0.003(3) 0.051(2) 0.0035(11)
C00O 0.0335(10) 0.0368(10) 0.0486(12) -0.0055(8) -0.0025(8) 0.0042(8)
C00P 0.0417(11) 0.0478(12) 0.0394(11) 0.0035(8) 0.0035(8) 0.0008(9)
C00Q 0.0465(12) 0.0391(11) 0.0411(11) 0.0033(8) 0.0031(8) 0.0024(8)
C00R 0.0463(12) 0.0367(11) 0.0379(11) 0.0023(8) 0.0036(8) 0.0045(8)
C00S 0.0472(12) 0.0589(14) 0.0440(12) 0.0059(10) 0.0148(9) -0.0025(10)
C00T 0.0327(10) 0.0339(10) 0.0363(10) -0.0036(7) -0.0038(7) 0.0043(7)
C00U 0.0400(11) 0.0373(11) 0.0421(11) 0.0004(8) 0.0027(8) -0.0025(8)
C00V 0.0419(11) 0.0509(12) 0.0368(11) 0.0023(9) -0.0038(8) 0.0024(9)
C00W 0.0457(11) 0.0380(11) 0.0387(11) 0.0059(8) 0.0034(8) -0.0028(8)
C00X 0.0478(12) 0.0394(11) 0.0399(11) 0.0028(8) 0.0030(9) 0.0032(8)
C00Y 0.0493(12) 0.0449(12) 0.0414(11) 0.0037(9) 0.0079(9) 0.0007(9)
C00Z 0.0348(11) 0.0541(13) 0.0563(13) 0.0029(10) 0.0117(9) -0.0049(9)
C010 0.0501(12) 0.0386(11) 0.0443(12) -0.0023(8) 0.0029(9) -0.0016(9)
C011 0.0299(10) 0.0518(13) 0.0522(13) -0.0054(9) 0.0018(8) -0.0045(8)
C012 0.0483(12) 0.0412(11) 0.0408(11) -0.0019(8) 0.0069(9) 0.0065(9)
C013 0.0507(13) 0.0476(12) 0.0390(11) 0.0001(9) -0.0049(9) 0.0054(9)
C014 0.0550(13) 0.0421(12) 0.0416(11) 0.0059(9) -0.0012(9) -0.0102(9)
C015 0.0542(13) 0.0427(12) 0.0452(12) -0.0018(9) 0.0044(9) 0.0069(9)
C016 0.0637(14) 0.0447(12) 0.0344(11) 0.0011(8) -0.0030(9) -0.0050(10)
C017 0.0706(15) 0.0406(12) 0.0409(11) -0.0027(9) -0.0011(10) -0.0054(10)
C019 0.0386(11) 0.0545(13) 0.0565(13) -0.0095(10) -0.0126(9) 0.0008(9)
C01A 0.0651(15) 0.0418(12) 0.0414(12) -0.0004(9) 0.0050(10) 0.0051(10)
C01B 0.0538(13) 0.0522(13) 0.0446(12) -0.0007(9) 0.0141(10) 0.0067(10)
C01C 0.0610(15) 0.0569(14) 0.0543(14) 0.0074(11) -0.0072(11) -0.0206(11)
C01D 0.0485(13) 0.0668(15) 0.0398(12) 0.0040(10) -0.0118(9) -0.0005(10)
F01E 0.183(7) 0.0467(18) 0.181(7) -0.012(3) 0.115(6) 0.004(3)
C01F 0.0395(10) 0.0607(12) 0.0520(11) 0.0009(9) 0.0099(8) 0.0033(8)
C01G 0.0616(14) 0.0626(15) 0.0377(11) 0.0020(10) -0.0143(10) -0.0116(11)
C01H 0.0537(14) 0.0610(14) 0.0441(12) -0.0052(10) -0.0156(10) 0.0031(11)
F01I 0.1128(19) 0.188(3) 0.158(2) 0.080(2) 0.0080(17) 0.084(2)
F01J 0.109(4) 0.094(3) 0.089(3) -0.009(3) -0.040(3) -0.040(3)
F01K 0.083(3) 0.151(5) 0.0562(18) 0.004(2) 0.0228(18) 0.028(3)
C01M 0.0597(13) 0.0556(12) 0.0592(12) -0.0037(9) 0.0249(10) -0.0032(10)
F01N 0.127(4) 0.084(5) 0.108(4) -0.063(3) 0.025(4) -0.016(3)
F01O 0.039(2) 0.202(7) 0.0635(19) -0.012(3) 0.0057(14) -0.033(3)
F01P 0.049(2) 0.130(4) 0.175(6) 0.100(5) 0.017(4) 0.003(3)
F01Q 0.1045(18) 0.167(3) 0.244(3) -0.086(3) -0.123(2) 0.0454(17)
B01R 0.0410(12) 0.0341(11) 0.0358(11) 0.0080(8) 0.0000(9) 0.0069(9)
C01S 0.0852(16) 0.0588(14) 0.0574(12) -0.0179(10) 0.0132(10) -0.0208(11)
C01T 0.0683(16) 0.0547(14) 0.0553(14) -0.0112(11) 0.0117(12) 0.0043(12)
B01V 0.0359(12) 0.0349(11) 0.0353(11) 0.0056(8) 0.0003(8) -0.0008(8)
C01W 0.0761(15) 0.0610(13) 0.0588(13) -0.0125(10) 0.0100(10) 0.0141(11)
C01X 0.0361(12) 0.113(2) 0.0620(15) -0.0132(15) -0.0018(11) 0.0210(14)
C01Y 0.0593(17) 0.111(2) 0.0535(15) -0.0060(15) -0.0252(13) 0.0176(16)
C01Z 0.0681(17) 0.0689(17) 0.0722(17) -0.0018(13) -0.0052(13) -0.0346(14)
F021 0.069(2) 0.207(7) 0.095(3) -0.083(4) -0.006(2) 0.050(3)
F022 0.070(3) 0.102(3) 0.166(5) -0.062(4) 0.072(4) -0.019(2)
F1 0.093(5) 0.0749(19) 0.191(7) -0.041(3) 0.086(5) -0.033(2)
F2 0.090(4) 0.183(6) 0.0586(16) -0.017(2) 0.0351(18) -0.049(4)
F0 0.0377(19) 0.217(8) 0.216(7) 0.158(7) 0.021(4) 0.023(4)
F01F 0.115(4) 0.140(5) 0.144(6) -0.107(5) -0.016(4) 0.026(3)
F3 0.187(9) 0.100(4) 0.200(9) 0.040(6) 0.140(7) 0.046(5)
F4 0.087(3) 0.133(4) 0.081(3) -0.009(2) 0.010(2) 0.060(3)
F11 0.074(6) 0.056(2) 0.150(10) 0.006(4) 0.058(7) 0.003(3)
F00G 0.079(7) 0.100(8) 0.074(4) -0.024(6) 0.047(4) -0.034(5)
F00O 0.074(4) 0.095(6) 0.070(4) 0.014(4) 0.004(3) -0.052(4)
F12 0.202(10) 0.155(8) 0.0594(19) -0.005(3) -0.020(3) -0.105(6)
F13 0.068(2) 0.074(4) 0.083(3) -0.032(2) 0.0026(17) -0.031(2)
F14 0.117(4) 0.058(3) 0.224(9) -0.062(4) 0.015(6) -0.012(2)
C1 0.0860(15) 0.0544(13) 0.0513(12) -0.0105(9) -0.0003(10) -0.0034(11)
F5 0.204(7) 0.089(5) 0.100(4) -0.042(4) -0.080(5) 0.017(4)
F24 0.137(4) 0.054(2) 0.066(2) -0.0025(16) 0.006(2) 0.017(2)
F40 0.133(3) 0.070(3) 0.224(8) -0.054(4) 0.108(4) -0.021(3)
F6 0.116(3) 0.069(2) 0.075(2) -0.0186(17) 0.037(2) 0.006(2)
F7 0.233(7) 0.106(6) 0.115(5) -0.063(4) -0.088(6) 0.102(6)
F8 0.112(3) 0.064(3) 0.145(6) -0.043(4) 0.026(3) -0.033(3)

loop_
_atom_type_symbol
_atom_type_description
_atom_type_scat_dispersion_real
_atom_type_scat_dispersion_imag
_atom_type_scat_source
C C 0.0181 0.0091 'International Tables Vol C Tables 4.2.6.8 and 6.1.1.4'
H H 0.0000 0.0000 'International Tables Vol C Tables 4.2.6.8 and 6.1.1.4'
B B 0.0090 0.0039 'International Tables Vol C Tables 4.2.6.8 and 6.1.1.4'
F F 0.0727 0.0534 'International Tables Vol C Tables 4.2.6.8 and 6.1.1.4'
O O 0.0492 0.0322 'International Tables Vol C Tables 4.2.6.8 and 6.1.1.4'

loop_
_geom_angle_atom_site_label_1
_geom_angle_atom_site_label_2
_geom_angle_atom_site_label_3
_geom_angle
_geom_angle_site_symmetry_1
_geom_angle_site_symmetry_3
_geom_angle_publ_flag
C00C O001 C00T 120.18(14) . . ?
C00Q C00A B01R 121.47(18) . . ?
C00W C00A C00Q 116.66(18) . . ?
C00W C00A B01R 121.87(18) . . ?
C00I C00B C00U 117.09(18) . . ?
C00I C00B B01V 122.00(17) . . ?
C00U C00B B01V 120.87(17) . . ?
O001 C00C C00G 114.13(15) . . ?
O001 C00C C00M 122.14(17) . . ?
C00M C00C C00G 123.73(17) . . ?
C00L C00E C00V 117.49(18) . . ?
C00L C00E B01V 119.99(17) . . ?
C00V C00E B01V 122.46(18) . . ?
C00C C00G B01V 122.49(17) . . ?
C00P C00G C00C 116.88(17) . . ?
C00P C00G B01V 120.01(17) . . ?
C00T C00H B01R 123.54(17) . . ?
C013 C00H C00T 116.31(18) . . ?
C013 C00H B01R 120.00(18) . . ?
C00B C00I H00I 119.3 . . ?
C00K C00I C00B 121.43(19) . . ?
C00K C00I H00I 119.3 . . ?
C00R C00J C00X 117.37(18) . . ?
C00R C00J B01R 121.87(18) . . ?
C00X C00J B01R 120.75(18) . . ?
C00I C00K C01F 119.78(19) . . ?
C012 C00K C00I 120.74(19) . . ?
C012 C00K C01F 119.49(19) . . ?
C00E C00L H00L 119.4 . . ?
C016 C00L C00E 121.1(2) . . ?
C016 C00L H00L 119.4 . . ?
C00C C00M C00Z 116.24(19) . . ?
C00C C00M C011 121.93(18) . . ?
C00Z C00M C011 121.79(18) . . ?
C00T C00O C011 122.67(17) . . ?
C00T C00O C019 116.31(19) . . ?
C019 C00O C011 121.01(18) . . ?
C00G C00P H00P 119.6 . . ?
C00S C00P C00G 120.7(2) . . ?
C00S C00P H00P 119.6 . . ?
C00A C00Q H00Q 119.2 . . ?
C01A C00Q C00A 121.7(2) . . ?
C01A C00Q H00Q 119.2 . . ?
C00J C00R H00R 119.3 . . ?
C00Y C00R C00J 121.37(19) . . ?
C00Y C00R H00R 119.3 . . ?
C00P C00S H00S 120.1 . . ?
C00Z C00S C00P 119.81(19) . . ?
C00Z C00S H00S 120.1 . . ?
O001 C00T C00H 114.14(16) . . ?
O001 C00T C00O 121.76(17) . . ?
C00O C00T C00H 124.07(17) . . ?
C00B C00U H00U 119.2 . . ?
C010 C00U C00B 121.54(19) . . ?
C010 C00U H00U 119.2 . . ?
C00E C00V H00V 119.5 . . ?
C01D C00V C00E 121.0(2) . . ?
C01D C00V H00V 119.5 . . ?
C00A C00W H00W 119.2 . . ?
C014 C00W C00A 121.5(2) . . ?
C014 C00W H00W 119.2 . . ?
C00J C00X H00X 119.6 . . ?
C015 C00X C00J 120.7(2) . . ?
C015 C00X H00X 119.6 . . ?
C00R C00Y C01M 119.7(2) . . ?
C01B C00Y C00R 120.7(2) . . ?
C01B C00Y C01M 119.54(19) . . ?
C00M C00Z H00Z 118.9 . . ?
C00S C00Z C00M 122.20(19) . . ?
C00S C00Z H00Z 118.9 . . ?
C00U C010 C012 120.53(19) . . ?
C00U C010 C01S 120.1(2) . . ?
C012 C010 C01S 119.3(2) . . ?
C00M C011 C01X 109.69(18) . . ?
C00M C011 C01Z 108.3(2) . . ?
C00O C011 C00M 110.51(16) . . ?
C00O C011 C01X 109.0(2) . . ?
C00O C011 C01Z 109.27(19) . . ?
C01Z C011 C01X 110.2(2) . . ?
C00K C012 C010 118.66(19) . . ?
C00K C012 H012 120.7 . . ?
C010 C012 H012 120.7 . . ?
C00H C013 H013 119.4 . . ?
C01H C013 C00H 121.2(2) . . ?
C01H C013 H013 119.4 . . ?
C00W C014 C01C 118.9(2) . . ?
C017 C014 C00W 120.7(2) . . ?
C017 C014 C01C 120.4(2) . . ?
C00X C015 C01B 121.0(2) . . ?
C00X C015 C01T 119.2(2) . . ?
C01B C015 C01T 119.7(2) . . ?
C00L C016 C1 119.5(2) . . ?
C01G C016 C00L 120.5(2) . . ?
C01G C016 C1 120.0(2) . . ?
C014 C017 H017 120.6 . . ?
C014 C017 C01A 118.7(2) . . ?
C01A C017 H017 120.6 . . ?
C00O C019 H019 118.9 . . ?
C01H C019 C00O 122.3(2) . . ?
C01H C019 H019 118.9 . . ?
C00Q C01A C01W 120.4(2) . . ?
C017 C01A C00Q 120.7(2) . . ?
C017 C01A C01W 118.8(2) . . ?
C00Y C01B C015 118.7(2) . . ?
C00Y C01B H01B 120.6 . . ?
C015 C01B H01B 120.6 . . ?
F002 C01C C014 112.5(2) . . ?
F007 C01C F002 104.5(2) . . ?
F007 C01C C014 112.10(19) . . ?
F009 C01C F002 105.2(2) . . ?
F009 C01C F007 108.4(2) . . ?
F009 C01C C014 113.5(2) . . ?
C00V C01D C01Y 118.9(2) . . ?
C01G C01D C00V 120.4(2) . . ?
C01G C01D C01Y 120.7(2) . . ?
F01O C01F C00K 111.9(3) . . ?
F01P C01F C00K 114.1(3) . . ?
F01P C01F F01O 103.8(5) . . ?
F01P C01F F022 109.9(5) . . ?
F022 C01F C00K 113.4(3) . . ?
F022 C01F F01O 102.7(4) . . ?
F1 C01F C00K 113.4(3) . . ?
F1 C01F F2 98.8(5) . . ?
F2 C01F C00K 113.0(3) . . ?
F0 C01F C00K 115.0(3) . . ?
F0 C01F F1 107.8(6) . . ?
F0 C01F F2 107.5(6) . . ?
C016 C01G C01D 119.4(2) . . ?
C016 C01G H01G 120.3 . . ?
C01D C01G H01G 120.3 . . ?
C013 C01H H01H 120.1 . . ?
C019 C01H C013 119.7(2) . . ?
C019 C01H H01H 120.1 . . ?
F005 C01M F00F 100.8(2) . . ?
F005 C01M C00Y 114.2(2) . . ?
F00F C01M C00Y 108.3(2) . . ?
F00N C01M F005 114.2(3) . . ?
F00N C01M F00F 103.7(3) . . ?
F00N C01M C00Y 113.9(3) . . ?
C00Y C01M F00O 103.8(3) . . ?
F11 C01M C00Y 121.6(6) . . ?
F11 C01M F00G 111.7(10) . . ?
F11 C01M F00O 104.4(10) . . ?
F00G C01M C00Y 115.4(7) . . ?
F00G C01M F00O 95.2(7) . . ?
C00A B01R C00J 119.04(18) . . ?
C00H B01R C00A 121.54(17) . . ?
C00H B01R C00J 119.35(18) . . ?
F008 C01S C010 113.8(7) . . ?
F008 C01S F01J 104.3(7) . . ?
F01J C01S C010 108.3(4) . . ?
F01N C01S F008 111.3(8) . . ?
F01N C01S C010 115.3(5) . . ?
F01N C01S F01J 102.6(5) . . ?
F12 C01S C010 114.8(5) . . ?
F12 C01S F13 111.2(7) . . ?
F12 C01S F14 102.8(6) . . ?
F13 C01S C010 114.0(5) . . ?
F13 C01S F14 103.5(7) . . ?
F14 C01S C010 109.3(5) . . ?
F003 C01T C015 112.6(2) . . ?
F004 C01T F003 106.1(2) . . ?
F004 C01T F006 107.4(2) . . ?
F004 C01T C015 112.4(2) . . ?
F006 C01T F003 105.5(2) . . ?
F006 C01T C015 112.4(2) . . ?
C00E B01V C00B 120.24(17) . . ?
C00G B01V C00B 120.26(17) . . ?
C00G B01V C00E 119.44(17) . . ?
F01E C01W C01A 114.7(5) . . ?
F01E C01W F01K 103.0(6) . . ?
F01E C01W F021 114.9(6) . . ?
F01K C01W C01A 110.3(5) . . ?
F021 C01W C01A 115.0(3) . . ?
F021 C01W F01K 96.5(5) . . ?
F01F C01W C01A 112.2(5) . . ?
F3 C01W C01A 115.5(5) . . ?
F3 C01W F01F 105.8(7) . . ?
F3 C01W F4 112.7(7) . . ?
F4 C01W C01A 109.5(3) . . ?
F4 C01W F01F 100.0(6) . . ?
C011 C01X H01A 109.5 . . ?
C011 C01X H01C 109.5 . . ?
C011 C01X H01D 109.5 . . ?
H01A C01X H01C 109.5 . . ?
H01A C01X H01D 109.5 . . ?
H01C C01X H01D 109.5 . . ?
F00D C01Y C01D 113.9(2) . . ?
F00D C01Y F01I 104.4(3) . . ?
F00D C01Y F01Q 108.8(3) . . ?
F01I C01Y C01D 112.3(3) . . ?
F01Q C01Y C01D 113.4(3) . . ?
F01Q C01Y F01I 103.1(3) . . ?
C011 C01Z H01E 109.5 . . ?
C011 C01Z H01F 109.5 . . ?
C011 C01Z H01I 109.5 . . ?
H01E C01Z H01F 109.5 . . ?
H01E C01Z H01I 109.5 . . ?
H01F C01Z H01I 109.5 . . ?
F5 C1 C016 115.8(6) . . ?
F5 C1 F24 101.4(5) . . ?
F5 C1 F40 112.0(7) . . ?
F24 C1 C016 111.7(3) . . ?
F40 C1 C016 115.2(3) . . ?
F40 C1 F24 98.5(5) . . ?
F6 C1 C016 109.2(3) . . ?
F7 C1 C016 114.4(3) . . ?
F7 C1 F6 107.8(6) . . ?
F7 C1 F8 112.8(7) . . ?
F8 C1 C016 112.4(5) . . ?
F8 C1 F6 98.9(4) . . ?

loop_
_geom_bond_atom_site_label_1
_geom_bond_atom_site_label_2
_geom_bond_distance
_geom_bond_site_symmetry_2
_geom_bond_publ_flag
O001 C00C 1.379(2) . ?
O001 C00T 1.382(2) . ?
F002 C01C 1.334(3) . ?
F003 C01T 1.338(3) . ?
F004 C01T 1.324(3) . ?
F005 C01M 1.312(3) . ?
F006 C01T 1.333(3) . ?
F007 C01C 1.332(3) . ?
F008 C01S 1.271(8) . ?
F009 C01C 1.317(3) . ?
C00A C00Q 1.403(3) . ?
C00A C00W 1.403(3) . ?
C00A B01R 1.577(3) . ?
C00B C00I 1.397(3) . ?
C00B C00U 1.400(3) . ?
C00B B01V 1.583(3) . ?
C00C C00G 1.406(3) . ?
C00C C00M 1.390(3) . ?
F00D C01Y 1.292(4) . ?
C00E C00L 1.398(3) . ?
C00E C00V 1.403(3) . ?
C00E B01V 1.567(3) . ?
F00F C01M 1.416(4) . ?
C00G C00P 1.407(3) . ?
C00G B01V 1.558(3) . ?
C00H C00T 1.412(3) . ?
C00H C013 1.408(3) . ?
C00H B01R 1.557(3) . ?
C00I H00I 0.9500 . ?
C00I C00K 1.390(3) . ?
C00J C00R 1.402(3) . ?
C00J C00X 1.410(3) . ?
C00J B01R 1.580(3) . ?
C00K C012 1.386(3) . ?
C00K C01F 1.498(3) . ?
C00L H00L 0.9500 . ?
C00L C016 1.395(3) . ?
C00M C00Z 1.403(3) . ?
C00M C011 1.525(3) . ?
F00N C01M 1.270(4) . ?
C00O C00T 1.386(3) . ?
C00O C011 1.522(3) . ?
C00O C019 1.403(3) . ?
C00P H00P 0.9500 . ?
C00P C00S 1.390(3) . ?
C00Q H00Q 0.9500 . ?
C00Q C01A 1.390(3) . ?
C00R H00R 0.9500 . ?
C00R C00Y 1.387(3) . ?
C00S H00S 0.9500 . ?
C00S C00Z 1.381(3) . ?
C00U H00U 0.9500 . ?
C00U C010 1.388(3) . ?
C00V H00V 0.9500 . ?
C00V C01D 1.392(3) . ?
C00W H00W 0.9500 . ?
C00W C014 1.395(3) . ?
C00X H00X 0.9500 . ?
C00X C015 1.388(3) . ?
C00Y C01B 1.387(3) . ?
C00Y C01M 1.500(3) . ?
C00Z H00Z 0.9500 . ?
C010 C012 1.390(3) . ?
C010 C01S 1.501(3) . ?
C011 C01X 1.543(3) . ?
C011 C01Z 1.539(3) . ?
C012 H012 0.9500 . ?
C013 H013 0.9500 . ?
C013 C01H 1.387(3) . ?
C014 C017 1.384(3) . ?
C014 C01C 1.500(3) . ?
C015 C01B 1.391(3) . ?
C015 C01T 1.504(3) . ?
C016 C01G 1.381(4) . ?
C016 C1 1.497(3) . ?
C017 H017 0.9500 . ?
C017 C01A 1.387(4) . ?
C019 H019 0.9500 . ?
C019 C01H 1.379(3) . ?
C01A C01W 1.501(3) . ?
C01B H01B 0.9500 . ?
C01D C01G 1.383(4) . ?
C01D C01Y 1.497(4) . ?
F01E C01W 1.290(7) . ?
C01F F01O 1.328(5) . ?
C01F F01P 1.255(5) . ?
C01F F022 1.291(4) . ?
C01F F1 1.313(6) . ?
C01F F2 1.331(4) . ?
C01F F0 1.248(5) . ?
C01G H01G 0.9500 . ?
C01H H01H 0.9500 . ?
F01I C01Y 1.303(4) . ?
F01J C01S 1.422(6) . ?
F01K C01W 1.365(6) . ?
C01M F11 1.140(9) . ?
C01M F00G 1.264(9) . ?
C01M F00O 1.535(9) . ?
F01N C01S 1.244(6) . ?
F01Q C01Y 1.297(4) . ?
C01S F12 1.277(7) . ?
C01S F13 1.334(7) . ?
C01S F14 1.376(7) . ?
C01W F021 1.324(5) . ?
C01W F01F 1.324(7) . ?
C01W F3 1.204(7) . ?
C01W F4 1.321(5) . ?
C01X H01A 0.9800 . ?
C01X H01C 0.9800 . ?
C01X H01D 0.9800 . ?
C01Z H01E 0.9800 . ?
C01Z H01F 0.9800 . ?
C01Z H01I 0.9800 . ?
C1 F5 1.274(7) . ?
C1 F24 1.368(5) . ?
C1 F40 1.316(6) . ?
C1 F6 1.336(5) . ?
C1 F7 1.240(6) . ?
C1 F8 1.331(7) . ?

loop_
_geom_torsion_atom_site_label_1
_geom_torsion_atom_site_label_2
_geom_torsion_atom_site_label_3
_geom_torsion_atom_site_label_4
_geom_torsion
_geom_torsion_site_symmetry_1
_geom_torsion_site_symmetry_2
_geom_torsion_site_symmetry_3
_geom_torsion_site_symmetry_4
_geom_torsion_publ_flag
O001 C00C C00G C00P 171.58(17) . . . . ?
O001 C00C C00G B01V -17.4(3) . . . . ?
O001 C00C C00M C00Z -173.21(18) . . . . ?
O001 C00C C00M C011 9.2(3) . . . . ?
C00A C00Q C01A C017 -0.7(3) . . . . ?
C00A C00Q C01A C01W -178.9(2) . . . . ?
C00A C00W C014 C017 -1.1(3) . . . . ?
C00A C00W C014 C01C 177.43(18) . . . . ?
C00B C00I C00K C012 -0.6(3) . . . . ?
C00B C00I C00K C01F 179.89(18) . . . . ?
C00B C00U C010 C012 0.2(3) . . . . ?
C00B C00U C010 C01S -177.6(2) . . . . ?
C00C O001 C00T C00H -177.51(16) . . . . ?
C00C O001 C00T C00O 0.9(3) . . . . ?
C00C C00G C00P C00S 3.9(3) . . . . ?
C00C C00G B01V C00B -36.6(3) . . . . ?
C00C C00G B01V C00E 146.09(18) . . . . ?
C00C C00M C00Z C00S -0.5(3) . . . . ?
C00C C00M C011 C00O -2.3(3) . . . . ?
C00C C00M C011 C01X -122.4(2) . . . . ?
C00C C00M C011 C01Z 117.3(2) . . . . ?
C00E C00L C016 C01G -1.4(3) . . . . ?
C00E C00L C016 C1 178.7(2) . . . . ?
C00E C00V C01D C01G -1.3(3) . . . . ?
C00E C00V C01D C01Y 178.2(2) . . . . ?
C00G C00C C00M C00Z 6.0(3) . . . . ?
C00G C00C C00M C011 -171.52(19) . . . . ?
C00G C00P C00S C00Z 1.2(3) . . . . ?
C00H C013 C01H C019 0.0(3) . . . . ?
C00I C00B C00U C010 -1.0(3) . . . . ?
C00I C00B B01V C00E -26.1(3) . . . . ?
C00I C00B B01V C00G 156.63(18) . . . . ?
C00I C00K C012 C010 -0.2(3) . . . . ?
C00I C00K C01F F01O 36.5(5) . . . . ?
C00I C00K C01F F01P -81.1(6) . . . . ?
C00I C00K C01F F022 152.0(6) . . . . ?
C00I C00K C01F F1 -40.0(6) . . . . ?
C00I C00K C01F F2 -151.4(5) . . . . ?
C00I C00K C01F F0 84.6(8) . . . . ?
C00J C00R C00Y C01B -0.2(3) . . . . ?
C00J C00R C00Y C01M -179.9(2) . . . . ?
C00J C00X C015 C01B -0.6(3) . . . . ?
C00J C00X C015 C01T -179.4(2) . . . . ?
C00L C00E C00V C01D -0.3(3) . . . . ?
C00L C00E B01V C00B 144.90(18) . . . . ?
C00L C00E B01V C00G -37.8(3) . . . . ?
C00L C016 C01G C01D -0.2(3) . . . . ?
C00L C016 C1 F5 175.6(5) . . . . ?
C00L C016 C1 F24 -69.0(4) . . . . ?
C00L C016 C1 F40 42.2(7) . . . . ?
C00L C016 C1 F6 94.7(4) . . . . ?
C00L C016 C1 F7 -26.1(8) . . . . ?
C00L C016 C1 F8 -156.6(5) . . . . ?
C00M C00C C00G C00P -7.7(3) . . . . ?
C00M C00C C00G B01V 163.27(19) . . . . ?
C00O C019 C01H C013 -1.4(4) . . . . ?
C00P C00G B01V C00B 134.1(2) . . . . ?
C00P C00G B01V C00E -43.2(3) . . . . ?
C00P C00S C00Z C00M -3.0(4) . . . . ?
C00Q C00A C00W C014 0.6(3) . . . . ?
C00Q C00A B01R C00H -29.2(3) . . . . ?
C00Q C00A B01R C00J 147.64(18) . . . . ?
C00Q C01A C01W F01E -136.0(6) . . . . ?
C00Q C01A C01W F01K 108.3(5) . . . . ?
C00Q C01A C01W F021 0.5(6) . . . . ?
C00Q C01A C01W F01F -160.6(5) . . . . ?
C00Q C01A C01W F3 78.0(8) . . . . ?
C00Q C01A C01W F4 -50.5(5) . . . . ?
C00R C00J C00X C015 1.2(3) . . . . ?
C00R C00J B01R C00A -24.8(3) . . . . ?
C00R C00J B01R C00H 152.07(19) . . . . ?
C00R C00Y C01B C015 0.9(3) . . . . ?
C00R C00Y C01M F005 8.2(4) . . . . ?
C00R C00Y C01M F00F -103.2(2) . . . . ?
C00R C00Y C01M F00N 141.9(3) . . . . ?
C00R C00Y C01M F11 -35.5(11) . . . . ?
C00R C00Y C01M F00G -176.0(8) . . . . ?
C00R C00Y C01M F00O 81.3(5) . . . . ?
C00T O001 C00C C00G 172.06(16) . . . . ?
C00T O001 C00C C00M -8.6(3) . . . . ?
C00T C00H C013 C01H 2.6(3) . . . . ?
C00T C00H B01R C00A -37.4(3) . . . . ?
C00T C00H B01R C00J 145.74(18) . . . . ?
C00T C00O C011 C00M -5.1(3) . . . . ?
C00T C00O C011 C01X 115.4(2) . . . . ?
C00T C00O C011 C01Z -124.1(2) . . . . ?
C00T C00O C019 C01H 0.0(3) . . . . ?
C00U C00B C00I C00K 1.2(3) . . . . ?
C00U C00B B01V C00E 156.21(18) . . . . ?
C00U C00B B01V C00G -21.0(3) . . . . ?
C00U C010 C012 C00K 0.4(3) . . . . ?
C00U C010 C01S F008 -23.0(7) . . . . ?
C00U C010 C01S F01J 92.5(4) . . . . ?
C00U C010 C01S F01N -153.3(5) . . . . ?
C00U C010 C01S F12 126.5(6) . . . . ?
C00U C010 C01S F13 -3.4(6) . . . . ?
C00U C010 C01S F14 -118.7(5) . . . . ?
C00V C00E C00L C016 1.6(3) . . . . ?
C00V C00E B01V C00B -32.3(3) . . . . ?
C00V C00E B01V C00G 144.98(19) . . . . ?
C00V C01D C01G C016 1.6(3) . . . . ?
C00V C01D C01Y F00D 43.5(4) . . . . ?
C00V C01D C01Y F01I -74.9(3) . . . . ?
C00V C01D C01Y F01Q 168.7(3) . . . . ?
C00W C00A C00Q C01A 0.3(3) . . . . ?
C00W C00A B01R C00H 150.64(18) . . . . ?
C00W C00A B01R C00J -32.5(3) . . . . ?
C00W C014 C017 C01A 0.7(3) . . . . ?
C00W C014 C01C F002 40.5(3) . . . . ?
C00W C014 C01C F007 -77.0(3) . . . . ?
C00W C014 C01C F009 159.8(2) . . . . ?
C00X C00J C00R C00Y -0.8(3) . . . . ?
C00X C00J B01R C00A 154.07(18) . . . . ?
C00X C00J B01R C00H -29.0(3) . . . . ?
C00X C015 C01B C00Y -0.5(3) . . . . ?
C00X C015 C01T F003 -38.5(3) . . . . ?
C00X C015 C01T F004 81.3(3) . . . . ?
C00X C015 C01T F006 -157.4(2) . . . . ?
C00Z C00M C011 C00O -179.72(19) . . . . ?
C00Z C00M C011 C01X 60.1(3) . . . . ?
C00Z C00M C011 C01Z -60.1(3) . . . . ?
C011 C00M C00Z C00S 177.1(2) . . . . ?
C011 C00O C00T O001 6.1(3) . . . . ?
C011 C00O C00T C00H -175.66(18) . . . . ?
C011 C00O C019 C01H 178.6(2) . . . . ?
C012 C00K C01F F01O -143.1(5) . . . . ?
C012 C00K C01F F01P 99.4(6) . . . . ?
C012 C00K C01F F022 -27.5(6) . . . . ?
C012 C00K C01F F1 140.5(5) . . . . ?
C012 C00K C01F F2 29.1(6) . . . . ?
C012 C00K C01F F0 -94.9(8) . . . . ?
C012 C010 C01S F008 159.2(7) . . . . ?
C012 C010 C01S F01J -85.4(4) . . . . ?
C012 C010 C01S F01N 28.8(5) . . . . ?
C012 C010 C01S F12 -51.3(7) . . . . ?
C012 C010 C01S F13 178.8(6) . . . . ?
C012 C010 C01S F14 63.5(5) . . . . ?
C013 C00H C00T O001 174.11(16) . . . . ?
C013 C00H C00T C00O -4.2(3) . . . . ?
C013 C00H B01R C00A 137.93(19) . . . . ?
C013 C00H B01R C00J -38.9(3) . . . . ?
C014 C017 C01A C00Q 0.2(3) . . . . ?
C014 C017 C01A C01W 178.4(2) . . . . ?
C017 C014 C01C F002 -141.0(2) . . . . ?
C017 C014 C01C F007 101.6(3) . . . . ?
C017 C014 C01C F009 -21.6(3) . . . . ?
C017 C01A C01W F01E 45.8(6) . . . . ?
C017 C01A C01W F01K -69.9(5) . . . . ?
C017 C01A C01W F021 -177.7(5) . . . . ?
C017 C01A C01W F01F 21.2(6) . . . . ?
C017 C01A C01W F3 -100.2(8) . . . . ?
C017 C01A C01W F4 131.3(4) . . . . ?
C019 C00O C00T O001 -175.25(17) . . . . ?
C019 C00O C00T C00H 3.0(3) . . . . ?
C019 C00O C011 C00M 176.30(19) . . . . ?
C019 C00O C011 C01X -63.1(3) . . . . ?
C019 C00O C011 C01Z 57.3(3) . . . . ?
C01B C00Y C01M F005 -171.6(2) . . . . ?
C01B C00Y C01M F00F 77.0(3) . . . . ?
C01B C00Y C01M F00N -37.8(4) . . . . ?
C01B C00Y C01M F11 144.7(11) . . . . ?
C01B C00Y C01M F00G 4.3(8) . . . . ?
C01B C00Y C01M F00O -98.4(5) . . . . ?
C01B C015 C01T F003 142.6(2) . . . . ?
C01B C015 C01T F004 -97.6(3) . . . . ?
C01B C015 C01T F006 23.7(3) . . . . ?
C01C C014 C017 C01A -177.8(2) . . . . ?
C01F C00K C012 C010 179.3(2) . . . . ?
C01G C016 C1 F5 -4.4(6) . . . . ?
C01G C016 C1 F24 111.1(4) . . . . ?
C01G C016 C1 F40 -137.7(6) . . . . ?
C01G C016 C1 F6 -85.2(4) . . . . ?
C01G C016 C1 F7 153.9(7) . . . . ?
C01G C016 C1 F8 23.5(5) . . . . ?
C01G C01D C01Y F00D -137.0(3) . . . . ?
C01G C01D C01Y F01I 104.6(3) . . . . ?
C01G C01D C01Y F01Q -11.8(4) . . . . ?
C01M C00Y C01B C015 -179.4(2) . . . . ?
B01R C00A C00Q C01A -179.86(18) . . . . ?
B01R C00A C00W C014 -179.24(18) . . . . ?
B01R C00H C00T O001 -10.4(3) . . . . ?
B01R C00H C00T C00O 171.30(18) . . . . ?
B01R C00H C013 C01H -173.1(2) . . . . ?
B01R C00J C00R C00Y 178.09(19) . . . . ?
B01R C00J C00X C015 -177.73(19) . . . . ?
C01S C010 C012 C00K 178.2(2) . . . . ?
C01T C015 C01B C00Y 178.3(2) . . . . ?
B01V C00B C00I C00K -176.57(17) . . . . ?
B01V C00B C00U C010 176.78(18) . . . . ?
B01V C00E C00L C016 -175.72(18) . . . . ?
B01V C00E C00V C01D 177.00(19) . . . . ?
B01V C00G C00P C00S -167.4(2) . . . . ?
C01Y C01D C01G C016 -177.9(2) . . . . ?
C1 C016 C01G C01D 179.7(2) . . . . ?

loop_
_smtbx_masks_void_nr
_smtbx_masks_void_average_x
_smtbx_masks_void_average_y
_smtbx_masks_void_average_z
_smtbx_masks_void_volume
_smtbx_masks_void_count_electrons
_smtbx_masks_void_content
1 0.000 0.000 0.000 483.7 115.0 ?
2 0.000 0.500 0.500 483.7 115.0 ?
3 0.500 0.500 0.000 483.7 115.0 ?
4 0.500 0.000 0.500 483.7 115.0 ?
